data_4085794
loop_
_publ_author_name
'Esteruelas, Miguel A.'
'Oliv\'an, Montserrat'
'V\'elez, Andrea'

_publ_section_title
;
 POP--Rhodium-Promoted C--H and B--H Bond Activation and C--B Bond
 Formation
;
_journal_issue 10
_journal_name_full Organometallics
_journal_page_first 1911
_journal_paper_doi 10.1021/acs.organomet.5b00176
_journal_volume 34
_journal_year 2015
_chemical_formula_sum 'C34 H47 O P2 Rh'
_chemical_formula_weight 636.57
_chemical_name_systematic
; 
 ? 
;
_space_group_IT_number 61
_symmetry_cell_setting orthorhombic
_symmetry_space_group_name_Hall '-P 2ac 2ab'
_symmetry_space_group_name_H-M 'P b c a'
_atom_sites_solution_hydrogens geom
_atom_sites_solution_primary direct
_atom_sites_solution_secondary difmap
_audit_creation_method SHELXL-97
_cell_angle_alpha 90.00
_cell_angle_beta 90.00
_cell_angle_gamma 90.00
_cell_formula_units_Z 8
_cell_length_a 14.8931(19)
_cell_length_b 20.025(3)
_cell_length_c 21.472(3)
_cell_measurement_reflns_used 6727
_cell_measurement_temperature 100(2)
_cell_measurement_theta_max 25
_cell_measurement_theta_min 2
_cell_volume 6403.7(15)
_computing_cell_refinement 'SAINT+ v. 7.56a (Bruker AXS, 2008)'
_computing_data_collection 'apex2 v. 7.0 (Bruker AXS, 2009)'
_computing_data_reduction 'SAINT+ v. 7.56a (Bruker AXS, 2008)'
_computing_molecular_graphics 'XP, SHELXTL v. 6.14 (Bruker, 2000)'
_computing_publication_material 'XCIF, SHELXTL v. 6.14 (Bruker, 2000)'
_computing_structure_refinement 'SHELXL-97 (Sheldrick, 1997)'
_computing_structure_solution 'SHELXS-97 (Sheldrick, 1990)'
_diffrn_ambient_temperature 100(2)
_diffrn_detector_area_resol_mean 8.33
_diffrn_measured_fraction_theta_full 0.998
_diffrn_measured_fraction_theta_max 0.951
_diffrn_measurement_device_type 'Bruker APEX DUO system'
_diffrn_measurement_method '\w rotations with narrow frames'
_diffrn_radiation_monochromator graphite
_diffrn_radiation_source 'fine-focus sealed tube'
_diffrn_radiation_type MoK\a
_diffrn_radiation_wavelength 0.71073
_diffrn_reflns_av_R_equivalents 0.0701
_diffrn_reflns_av_sigmaI/netI 0.0836
_diffrn_reflns_limit_h_max 20
_diffrn_reflns_limit_h_min -20
_diffrn_reflns_limit_k_max 28
_diffrn_reflns_limit_k_min -27
_diffrn_reflns_limit_l_max 30
_diffrn_reflns_limit_l_min -12
_diffrn_reflns_number 49325
_diffrn_reflns_theta_full 27.50
_diffrn_reflns_theta_max 30.42
_diffrn_reflns_theta_min 1.90
_diffrn_standards_decay_% 0
_exptl_absorpt_coefficient_mu 0.657
_exptl_absorpt_correction_T_max 0.900
_exptl_absorpt_correction_T_min 0.708
_exptl_absorpt_process_details
;
Absorption correction performed with SADABS program. This is based on the
method of Blessing: Blessing, R. H., Acta Crystallogr., Sect. A 1995, 51, 33.

SADABS: Area-Detector Absorption Correction. Bruker-AXS 
within SAINT+ package, v. 6.1 (2000).
;
_exptl_crystal_colour red
_exptl_crystal_density_diffrn 1.321
_exptl_crystal_density_method 'not measured'
_exptl_crystal_description prism
_exptl_crystal_F_000 2672
_exptl_crystal_size_max 0.30
_exptl_crystal_size_mid 0.21
_exptl_crystal_size_min 0.13
_refine_diff_density_max 1.078
_refine_diff_density_min -0.959
_refine_diff_density_rms 0.078
_refine_ls_extinction_method none
_refine_ls_goodness_of_fit_ref 0.861
_refine_ls_hydrogen_treatment constr
_refine_ls_matrix_type full
_refine_ls_number_parameters 326
_refine_ls_number_reflns 9226
_refine_ls_number_restraints 5
_refine_ls_restrained_S_all 0.867
_refine_ls_R_factor_all 0.0921
_refine_ls_R_factor_gt 0.0398
_refine_ls_shift/su_max 0.001
_refine_ls_shift/su_mean 0.000
_refine_ls_structure_factor_coef Fsqd
_refine_ls_weighting_details 'calc w=1/[\s^2^(Fo^2^)+(0.0423P)^2^+0.0000P] where P=(Fo^2^+2Fc^2^)/3'
_refine_ls_weighting_scheme calc
_refine_ls_wR_factor_gt 0.0842
_refine_ls_wR_factor_ref 0.0948
_reflns_number_gt 5052
_reflns_number_total 9226
_reflns_threshold_expression >2sigma(I)
_cod_data_source_file om5b00176_si_002.cif
_cod_data_source_block 3-enriquen80
_cod_depositor_comments 'Adding full bibliography for 4085793--4085797.cif.'
_cod_original_cell_volume 6403.8(14)
_cod_original_sg_symbol_H-M Pbca
_cod_database_code 4085794

loop_
_symmetry_equiv_pos_as_xyz
'x, y, z'
'-x+1/2, -y, z+1/2'
'-x, y+1/2, -z+1/2'
'x+1/2, -y+1/2, -z'
'-x, -y, -z'
'x-1/2, y, -z-1/2'
'x, -y-1/2, z-1/2'
'-x-1/2, y-1/2, z'

loop_
_atom_site_label
_atom_site_type_symbol
_atom_site_fract_x
_atom_site_fract_y
_atom_site_fract_z
_atom_site_U_iso_or_equiv
_atom_site_adp_type
_atom_site_occupancy
_atom_site_symmetry_multiplicity
_atom_site_calc_flag
_atom_site_refinement_flags
_atom_site_disorder_assembly
_atom_site_disorder_group
Rh Rh 0.334604(14) 0.114299(11) 0.558818(10) 0.03042(7) Uani 1 1 d D . .
P1 P 0.19343(5) 0.07573(4) 0.56118(3) 0.03113(17) Uani 1 1 d . A .
P2 P 0.47763(5) 0.13812(4) 0.58138(3) 0.03158(17) Uani 1 1 d . A .
O1 O 0.35612(12) 0.03312(9) 0.62772(8) 0.0312(4) Uani 1 1 d . A .
C1A C 0.3179(3) 0.1935(2) 0.50310(19) 0.0459(4) Uiso 0.713(2) 1 d PD A 1
C2A C 0.3259(3) 0.1884(2) 0.4400(2) 0.0459(4) Uiso 0.713(2) 1 d P A 1
H2A H 0.3339 0.1455 0.4219 0.055 Uiso 0.713(2) 1 calc PR A 1
C3A C 0.3228(3) 0.2441(2) 0.40101(14) 0.0459(4) Uiso 0.713(2) 1 d PD A 1
C7A C 0.3311(3) 0.2352(2) 0.33192(14) 0.0459(4) Uiso 0.713(2) 1 d PD A 1
H7A1 H 0.3279 0.2788 0.3115 0.069 Uiso 0.713(2) 1 calc PR A 1
H7A2 H 0.2821 0.2068 0.3169 0.069 Uiso 0.713(2) 1 calc PR A 1
H7A3 H 0.3888 0.2140 0.3222 0.069 Uiso 0.713(2) 1 calc PR A 1
C4A C 0.3127(3) 0.3058(2) 0.4268(2) 0.0459(4) Uiso 0.713(2) 1 d P A 1
H4A H 0.3104 0.3440 0.4006 0.055 Uiso 0.713(2) 1 calc PR A 1
C5A C 0.3056(3) 0.3133(2) 0.4917(2) 0.0459(4) Uiso 0.713(2) 1 d P A 1
H5A H 0.2999 0.3568 0.5090 0.055 Uiso 0.713(2) 1 calc PR A 1
C6A C 0.3069(3) 0.2587(2) 0.5302(2) 0.0459(4) Uiso 0.713(2) 1 d P A 1
H6A H 0.3005 0.2638 0.5740 0.055 Uiso 0.713(2) 1 calc PR A 1
C1B C 0.3244(6) 0.1801(3) 0.4841(3) 0.0459(4) Uiso 0.287(2) 1 d PGD A 2
C2B C 0.3108(6) 0.2474(4) 0.4967(2) 0.0459(4) Uiso 0.287(2) 1 d PG A 2
H2B H 0.3031 0.2621 0.5384 0.055 Uiso 0.287(2) 1 calc PR A 2
C3B C 0.3083(6) 0.2934(3) 0.4482(3) 0.0459(4) Uiso 0.287(2) 1 d PG A 2
H3B H 0.2990 0.3394 0.4568 0.055 Uiso 0.287(2) 1 calc PR A 2
C4B C 0.3195(6) 0.2720(3) 0.3871(3) 0.0459(4) Uiso 0.287(2) 1 d PGD A 2
C5B C 0.3332(5) 0.2046(3) 0.3745(2) 0.0459(4) Uiso 0.287(2) 1 d PG A 2
H5B H 0.3408 0.1900 0.3327 0.055 Uiso 0.287(2) 1 calc PR A 2
C6B C 0.3356(6) 0.1587(3) 0.4230(3) 0.0459(4) Uiso 0.287(2) 1 d PG A 2
H6B H 0.3450 0.1127 0.4144 0.055 Uiso 0.287(2) 1 calc PR A 2
C7B C 0.3131(7) 0.3240(4) 0.3370(4) 0.0459(4) Uiso 0.287(2) 1 d PD A 2
H7B1 H 0.2745 0.3077 0.3034 0.069 Uiso 0.287(2) 1 calc PR A 2
H7B2 H 0.3732 0.3333 0.3205 0.069 Uiso 0.287(2) 1 calc PR A 2
H7B3 H 0.2876 0.3651 0.3545 0.069 Uiso 0.287(2) 1 calc PR A 2
C8 C 0.20724(19) -0.00112(14) 0.60709(12) 0.0315(6) Uani 1 1 d . . .
C9 C 0.1398(2) -0.04961(16) 0.61253(13) 0.0402(7) Uani 1 1 d . A .
H9 H 0.0844 -0.0432 0.5915 0.048 Uiso 1 1 calc R . .
C10 C 0.1521(2) -0.10617(16) 0.64769(14) 0.0480(8) Uani 1 1 d . . .
H10 H 0.1058 -0.1386 0.6507 0.058 Uiso 1 1 calc R A .
C11 C 0.2317(2) -0.11552(16) 0.67843(14) 0.0450(8) Uani 1 1 d . A .
H11 H 0.2388 -0.1543 0.7034 0.054 Uiso 1 1 calc R . .
C12 C 0.3029(2) -0.07004(15) 0.67451(12) 0.0352(7) Uani 1 1 d . . .
C13 C 0.28839(19) -0.01394(14) 0.63751(11) 0.0294(6) Uani 1 1 d . A .
C14 C 0.3902(2) -0.08190(16) 0.70942(13) 0.0420(8) Uani 1 1 d . A .
C15 C 0.3729(3) -0.0717(2) 0.77971(14) 0.0673(11) Uani 1 1 d . . .
H15A H 0.4282 -0.0805 0.8030 0.101 Uiso 1 1 calc R A .
H15B H 0.3257 -0.1024 0.7936 0.101 Uiso 1 1 calc R . .
H15C H 0.3536 -0.0256 0.7872 0.101 Uiso 1 1 calc R . .
C16 C 0.4233(3) -0.15380(18) 0.69813(16) 0.0638(11) Uani 1 1 d . . .
H16A H 0.4377 -0.1596 0.6539 0.096 Uiso 1 1 calc R A .
H16B H 0.3761 -0.1854 0.7100 0.096 Uiso 1 1 calc R . .
H16C H 0.4771 -0.1621 0.7232 0.096 Uiso 1 1 calc R . .
C17 C 0.4617(2) -0.03261(16) 0.68857(12) 0.0398(8) Uani 1 1 d . . .
C18 C 0.44373(18) 0.02149(15) 0.65029(12) 0.0332(7) Uani 1 1 d . A .
C19 C 0.50867(19) 0.06774(15) 0.63173(12) 0.0341(7) Uani 1 1 d . . .
C20 C 0.5964(2) 0.05730(18) 0.65238(15) 0.0533(9) Uani 1 1 d . A .
H20 H 0.6427 0.0871 0.6399 0.064 Uiso 1 1 calc R . .
C21 C 0.6167(2) 0.0041(2) 0.69066(17) 0.0636(11) Uani 1 1 d . . .
H21 H 0.6764 -0.0021 0.7051 0.076 Uiso 1 1 calc R A .
C22 C 0.5504(2) -0.0400(2) 0.70799(15) 0.0574(10) Uani 1 1 d . A .
H22 H 0.5655 -0.0766 0.7340 0.069 Uiso 1 1 calc R . .
C23 C 0.1090(2) 0.12454(16) 0.60580(14) 0.0434(8) Uani 1 1 d . . .
H23 H 0.0966 0.1658 0.5809 0.052 Uiso 1 1 calc R A .
C24 C 0.0190(2) 0.0922(2) 0.61787(19) 0.0698(11) Uani 1 1 d . A .
H24A H 0.0271 0.0536 0.6454 0.105 Uiso 1 1 calc R . .
H24B H -0.0071 0.0774 0.5783 0.105 Uiso 1 1 calc R . .
H24C H -0.0212 0.1245 0.6377 0.105 Uiso 1 1 calc R . .
C25 C 0.1513(2) 0.14791(19) 0.66732(15) 0.0599(10) Uani 1 1 d . A .
H25A H 0.1100 0.1785 0.6885 0.090 Uiso 1 1 calc R . .
H25B H 0.2079 0.1710 0.6587 0.090 Uiso 1 1 calc R . .
H25C H 0.1628 0.1092 0.6940 0.090 Uiso 1 1 calc R . .
C26 C 0.1318(2) 0.04687(16) 0.49126(13) 0.0397(7) Uani 1 1 d . . .
H26 H 0.0800 0.0185 0.5046 0.048 Uiso 1 1 calc R A .
C27 C 0.0964(2) 0.10699(17) 0.45485(14) 0.0513(9) Uani 1 1 d . A .
H27A H 0.1458 0.1382 0.4468 0.077 Uiso 1 1 calc R . .
H27B H 0.0498 0.1295 0.4792 0.077 Uiso 1 1 calc R . .
H27C H 0.0711 0.0918 0.4152 0.077 Uiso 1 1 calc R . .
C28 C 0.1957(2) 0.00476(18) 0.45113(14) 0.0541(9) Uani 1 1 d . A .
H28A H 0.1633 -0.0123 0.4147 0.081 Uiso 1 1 calc R . .
H28B H 0.2185 -0.0328 0.4757 0.081 Uiso 1 1 calc R . .
H28C H 0.2461 0.0325 0.4373 0.081 Uiso 1 1 calc R . .
C29 C 0.5705(2) 0.14210(16) 0.52434(13) 0.0386(7) Uani 1 1 d . . .
H29 H 0.6286 0.1432 0.5477 0.046 Uiso 1 1 calc R A .
C30 C 0.5696(2) 0.08006(17) 0.48319(14) 0.0510(9) Uani 1 1 d . A .
H30A H 0.5129 0.0781 0.4601 0.076 Uiso 1 1 calc R . .
H30B H 0.5756 0.0401 0.5092 0.076 Uiso 1 1 calc R . .
H30C H 0.6198 0.0821 0.4537 0.076 Uiso 1 1 calc R . .
C31 C 0.5627(2) 0.20587(17) 0.48622(14) 0.0507(9) Uani 1 1 d . A .
H31A H 0.6139 0.2092 0.4578 0.076 Uiso 1 1 calc R . .
H31B H 0.5622 0.2445 0.5142 0.076 Uiso 1 1 calc R . .
H31C H 0.5068 0.2049 0.4621 0.076 Uiso 1 1 calc R . .
C32 C 0.4940(2) 0.21340(15) 0.63081(13) 0.0396(7) Uani 1 1 d . . .
H32 H 0.4733 0.2524 0.6055 0.048 Uiso 1 1 calc R A .
C33 C 0.4312(2) 0.20929(18) 0.68675(14) 0.0563(10) Uani 1 1 d . A .
H33A H 0.4511 0.1735 0.7146 0.084 Uiso 1 1 calc R . .
H33B H 0.3700 0.1999 0.6724 0.084 Uiso 1 1 calc R . .
H33C H 0.4319 0.2519 0.7092 0.084 Uiso 1 1 calc R . .
C34 C 0.5890(2) 0.22927(18) 0.65122(15) 0.0571(10) Uani 1 1 d . A .
H34A H 0.5905 0.2735 0.6707 0.086 Uiso 1 1 calc R . .
H34B H 0.6289 0.2289 0.6149 0.086 Uiso 1 1 calc R . .
H34C H 0.6092 0.1957 0.6813 0.086 Uiso 1 1 calc R . .

loop_
_atom_site_aniso_label
_atom_site_aniso_U_11
_atom_site_aniso_U_22
_atom_site_aniso_U_33
_atom_site_aniso_U_23
_atom_site_aniso_U_13
_atom_site_aniso_U_12
Rh 0.02746(12) 0.02604(12) 0.03775(12) 0.00367(10) -0.00464(10) -0.00155(10)
P1 0.0275(4) 0.0296(4) 0.0363(4) 0.0016(3) -0.0036(3) -0.0002(3)
P2 0.0288(4) 0.0310(4) 0.0349(4) -0.0047(3) -0.0011(3) -0.0029(3)
O1 0.0288(11) 0.0324(12) 0.0324(10) 0.0067(8) -0.0031(8) 0.0014(8)
C8 0.0346(17) 0.0288(17) 0.0310(14) -0.0014(12) 0.0053(12) -0.0002(13)
C9 0.0370(18) 0.0380(19) 0.0458(17) -0.0002(14) 0.0032(14) -0.0070(14)
C10 0.056(2) 0.039(2) 0.0493(18) 0.0018(15) 0.0119(16) -0.0124(16)
C11 0.064(2) 0.0299(17) 0.0411(17) 0.0074(14) 0.0137(16) 0.0028(17)
C12 0.0460(19) 0.0312(17) 0.0284(14) 0.0028(12) 0.0074(13) 0.0066(14)
C13 0.0335(17) 0.0264(16) 0.0284(14) 0.0004(12) 0.0084(12) -0.0004(12)
C14 0.052(2) 0.044(2) 0.0292(15) 0.0090(14) 0.0050(14) 0.0125(16)
C15 0.070(3) 0.100(3) 0.0321(17) 0.0122(19) 0.0057(17) 0.010(2)
C16 0.075(3) 0.051(3) 0.065(2) 0.0224(19) 0.009(2) 0.021(2)
C17 0.0454(19) 0.046(2) 0.0275(14) 0.0019(13) -0.0028(13) 0.0144(15)
C18 0.0312(17) 0.0419(19) 0.0266(14) -0.0018(13) -0.0015(12) 0.0099(13)
C19 0.0301(17) 0.0387(19) 0.0335(15) -0.0046(13) -0.0060(12) 0.0037(13)
C20 0.040(2) 0.061(3) 0.059(2) -0.0004(18) -0.0090(16) 0.0025(17)
C21 0.041(2) 0.076(3) 0.074(2) 0.008(2) -0.0200(19) 0.015(2)
C22 0.055(3) 0.064(3) 0.054(2) 0.0128(18) -0.0086(18) 0.021(2)
C23 0.0382(19) 0.038(2) 0.0537(19) -0.0011(15) -0.0003(15) 0.0107(15)
C24 0.037(2) 0.074(3) 0.098(3) -0.017(2) 0.012(2) 0.0094(19)
C25 0.061(3) 0.063(3) 0.055(2) -0.0189(19) 0.0105(18) 0.0049(19)
C26 0.0336(17) 0.042(2) 0.0435(17) 0.0022(15) -0.0087(14) -0.0108(14)
C27 0.043(2) 0.061(2) 0.0496(19) 0.0073(17) -0.0148(15) -0.0042(17)
C28 0.066(2) 0.049(2) 0.0473(19) -0.0076(16) -0.0019(17) -0.0070(18)
C29 0.0325(17) 0.046(2) 0.0372(16) -0.0066(14) 0.0018(13) -0.0057(14)
C30 0.054(2) 0.053(2) 0.0465(19) -0.0121(16) 0.0107(16) -0.0026(17)
C31 0.050(2) 0.050(2) 0.0514(19) -0.0027(16) 0.0094(16) -0.0133(17)
C32 0.0408(19) 0.0343(18) 0.0438(17) -0.0102(14) 0.0013(14) -0.0064(14)
C33 0.059(2) 0.059(3) 0.051(2) -0.0215(17) 0.0087(17) -0.0025(18)
C34 0.054(2) 0.062(3) 0.055(2) -0.0208(18) -0.0009(17) -0.0160(19)

loop_
_atom_type_symbol
_atom_type_description
_atom_type_scat_dispersion_real
_atom_type_scat_dispersion_imag
_atom_type_scat_source
C C 0.0033 0.0016 'International Tables Vol C Tables 4.2.6.8 and 6.1.1.4'
H H 0.0000 0.0000 'International Tables Vol C Tables 4.2.6.8 and 6.1.1.4'
O O 0.0106 0.0060 'International Tables Vol C Tables 4.2.6.8 and 6.1.1.4'
P P 0.1023 0.0942 'International Tables Vol C Tables 4.2.6.8 and 6.1.1.4'
Rh Rh -1.1178 0.9187 'International Tables Vol C Tables 4.2.6.8 and 6.1.1.4'

loop_
_geom_angle_atom_site_label_1
_geom_angle_atom_site_label_2
_geom_angle_atom_site_label_3
_geom_angle
C1A Rh C1B 13.8(2)
C1A Rh O1 174.64(14)
C1B Rh O1 170.8(2)
C1A Rh P2 94.51(14)
C1B Rh P2 95.8(2)
O1 Rh P2 82.78(5)
C1A Rh P1 99.80(14)
C1B Rh P1 99.6(2)
O1 Rh P1 82.42(5)
P2 Rh P1 164.29(3)
C8 P1 C26 103.23(13)
C8 P1 C23 103.85(13)
C26 P1 C23 104.27(14)
C8 P1 Rh 101.28(9)
C26 P1 Rh 123.67(10)
C23 P1 Rh 117.73(11)
C19 P2 C29 103.59(14)
C19 P2 C32 104.66(13)
C29 P2 C32 104.17(13)
C19 P2 Rh 101.76(10)
C29 P2 Rh 125.32(10)
C32 P2 Rh 114.94(10)
C13 O1 C18 120.3(2)
C13 O1 Rh 119.34(15)
C18 O1 Rh 118.88(16)
C2A C1A C6A 118.7(4)
C2A C1A Rh 121.6(3)
C6A C1A Rh 119.4(3)
C1A C2A C3A 122.2(4)
C1A C2A H2A 118.9
C3A C2A H2A 118.9
C4A C3A C2A 119.1(3)
C4A C3A C7A 121.3(4)
C2A C3A C7A 119.7(4)
C3A C7A H7A1 109.5
C3A C7A H7A2 109.5
H7A1 C7A H7A2 109.5
C3A C7A H7A3 109.5
H7A1 C7A H7A3 109.5
H7A2 C7A H7A3 109.5
C3A C4A C5A 120.6(4)
C3A C4A H4A 119.7
C5A C4A H4A 119.7
C6A C5A C4A 120.7(5)
C6A C5A H5A 119.6
C4A C5A H5A 119.6
C5A C6A C1A 118.8(4)
C5A C6A H6A 120.6
C1A C6A H6A 120.6
C2B C1B C6B 120.0
C2B C1B Rh 118.3(4)
C6B C1B Rh 121.6(4)
C1B C2B C3B 120.0
C1B C2B H2B 120.0
C3B C2B H2B 120.0
C4B C3B C2B 120.0
C4B C3B H3B 120.0
C2B C3B H3B 120.0
C3B C4B C5B 120.0
C3B C4B C7B 117.0(6)
C5B C4B C7B 123.0(6)
C6B C5B C4B 120.0
C6B C5B H5B 120.0
C4B C5B H5B 120.0
C5B C6B C1B 120.0
C5B C6B H6B 120.0
C1B C6B H6B 120.0
C4B C7B H7B1 109.5
C4B C7B H7B2 109.5
H7B1 C7B H7B2 109.5
C4B C7B H7B3 109.5
H7B1 C7B H7B3 109.5
H7B2 C7B H7B3 109.5
C13 C8 C9 117.0(3)
C13 C8 P1 120.1(2)
C9 C8 P1 123.0(2)
C10 C9 C8 121.4(3)
C10 C9 H9 119.3
C8 C9 H9 119.3
C11 C10 C9 119.6(3)
C11 C10 H10 120.2
C9 C10 H10 120.2
C10 C11 C12 122.5(3)
C10 C11 H11 118.7
C12 C11 H11 118.7
C13 C12 C11 116.2(3)
C13 C12 C14 122.7(3)
C11 C12 C14 121.1(3)
C12 C13 O1 121.2(2)
C12 C13 C8 123.3(3)
O1 C13 C8 115.5(2)
C12 C14 C17 110.7(2)
C12 C14 C16 110.0(3)
C17 C14 C16 109.6(3)
C12 C14 C15 108.6(3)
C17 C14 C15 108.6(3)
C16 C14 C15 109.3(3)
C14 C15 H15A 109.5
C14 C15 H15B 109.5
H15A C15 H15B 109.5
C14 C15 H15C 109.5
H15A C15 H15C 109.5
H15B C15 H15C 109.5
C14 C16 H16A 109.5
C14 C16 H16B 109.5
H16A C16 H16B 109.5
C14 C16 H16C 109.5
H16A C16 H16C 109.5
H16B C16 H16C 109.5
C18 C17 C22 116.4(3)
C18 C17 C14 123.1(3)
C22 C17 C14 120.5(3)
C17 C18 C19 123.6(3)
C17 C18 O1 120.8(3)
C19 C18 O1 115.6(2)
C20 C19 C18 117.3(3)
C20 C19 P2 122.5(2)
C18 C19 P2 120.2(2)
C21 C20 C19 120.6(3)
C21 C20 H20 119.7
C19 C20 H20 119.7
C22 C21 C20 120.0(3)
C22 C21 H21 120.0
C20 C21 H21 120.0
C21 C22 C17 122.1(3)
C21 C22 H22 118.9
C17 C22 H22 118.9
C24 C23 C25 110.3(3)
C24 C23 P1 117.6(2)
C25 C23 P1 109.0(2)
C24 C23 H23 106.4
C25 C23 H23 106.4
P1 C23 H23 106.4
C23 C24 H24A 109.5
C23 C24 H24B 109.5
H24A C24 H24B 109.5
C23 C24 H24C 109.5
H24A C24 H24C 109.5
H24B C24 H24C 109.5
C23 C25 H25A 109.5
C23 C25 H25B 109.5
H25A C25 H25B 109.5
C23 C25 H25C 109.5
H25A C25 H25C 109.5
H25B C25 H25C 109.5
C27 C26 C28 111.0(3)
C27 C26 P1 109.8(2)
C28 C26 P1 108.6(2)
C27 C26 H26 109.1
C28 C26 H26 109.1
P1 C26 H26 109.1
C26 C27 H27A 109.5
C26 C27 H27B 109.5
H27A C27 H27B 109.5
C26 C27 H27C 109.5
H27A C27 H27C 109.5
H27B C27 H27C 109.5
C26 C28 H28A 109.5
C26 C28 H28B 109.5
H28A C28 H28B 109.5
C26 C28 H28C 109.5
H28A C28 H28C 109.5
H28B C28 H28C 109.5
C31 C29 C30 111.8(2)
C31 C29 P2 109.6(2)
C30 C29 P2 110.0(2)
C31 C29 H29 108.4
C30 C29 H29 108.4
P2 C29 H29 108.4
C29 C30 H30A 109.5
C29 C30 H30B 109.5
H30A C30 H30B 109.5
C29 C30 H30C 109.5
H30A C30 H30C 109.5
H30B C30 H30C 109.5
C29 C31 H31A 109.5
C29 C31 H31B 109.5
H31A C31 H31B 109.5
C29 C31 H31C 109.5
H31A C31 H31C 109.5
H31B C31 H31C 109.5
C34 C32 C33 110.9(2)
C34 C32 P2 117.2(2)
C33 C32 P2 109.0(2)
C34 C32 H32 106.4
C33 C32 H32 106.4
P2 C32 H32 106.4
C32 C33 H33A 109.5
C32 C33 H33B 109.5
H33A C33 H33B 109.5
C32 C33 H33C 109.5
H33A C33 H33C 109.5
H33B C33 H33C 109.5
C32 C34 H34A 109.5
C32 C34 H34B 109.5
H34A C34 H34B 109.5
C32 C34 H34C 109.5
H34A C34 H34C 109.5
H34B C34 H34C 109.5

loop_
_geom_bond_atom_site_label_1
_geom_bond_atom_site_label_2
_geom_bond_distance
Rh C1A 2.002(4)
Rh C1B 2.082(4)
Rh O1 2.2214(17)
Rh P2 2.2360(8)
Rh P1 2.2405(8)
P1 C8 1.839(3)
P1 C26 1.852(3)
P1 C23 1.859(3)
P2 C19 1.835(3)
P2 C29 1.849(3)
P2 C32 1.860(3)
O1 C13 1.396(3)
O1 C18 1.411(3)
C1A C2A 1.365(6)
C1A C6A 1.439(6)
C2A C3A 1.395(6)
C2A H2A 0.9500
C3A C4A 1.362(6)
C3A C7A 1.4994(10)
C7A H7A1 0.9800
C7A H7A2 0.9800
C7A H7A3 0.9800
C4A C5A 1.406(6)
C4A H4A 0.9500
C5A C6A 1.372(6)
C5A H5A 0.9500
C6A H6A 0.9500
C1B C2B 1.3900
C1B C6B 1.3900
C2B C3B 1.3900
C2B H2B 0.9500
C3B C4B 1.3900
C3B H3B 0.9500
C4B C5B 1.3900
C4B C7B 1.5006(10)
C5B C6B 1.3900
C5B H5B 0.9500
C6B H6B 0.9500
C7B H7B1 0.9800
C7B H7B2 0.9800
C7B H7B3 0.9800
C8 C13 1.398(4)
C8 C9 1.402(4)
C9 C10 1.374(4)
C9 H9 0.9500
C10 C11 1.369(4)
C10 H10 0.9500
C11 C12 1.401(4)
C11 H11 0.9500
C12 C13 1.393(4)
C12 C14 1.519(4)
C14 C17 1.520(4)
C14 C16 1.541(4)
C14 C15 1.545(4)
C15 H15A 0.9800
C15 H15B 0.9800
C15 H15C 0.9800
C16 H16A 0.9800
C16 H16B 0.9800
C16 H16C 0.9800
C17 C18 1.386(4)
C17 C22 1.392(4)
C18 C19 1.397(4)
C19 C20 1.396(4)
C20 C21 1.379(5)
C20 H20 0.9500
C21 C22 1.376(5)
C21 H21 0.9500
C22 H22 0.9500
C23 C24 1.510(4)
C23 C25 1.536(4)
C23 H23 1.0000
C24 H24A 0.9800
C24 H24B 0.9800
C24 H24C 0.9800
C25 H25A 0.9800
C25 H25B 0.9800
C25 H25C 0.9800
C26 C27 1.529(4)
C26 C28 1.536(4)
C26 H26 1.0000
C27 H27A 0.9800
C27 H27B 0.9800
C27 H27C 0.9800
C28 H28A 0.9800
C28 H28B 0.9800
C28 H28C 0.9800
C29 C31 1.521(4)
C29 C30 1.524(4)
C29 H29 1.0000
C30 H30A 0.9800
C30 H30B 0.9800
C30 H30C 0.9800
C31 H31A 0.9800
C31 H31B 0.9800
C31 H31C 0.9800
C32 C34 1.515(4)
C32 C33 1.525(4)
C32 H32 1.0000
C33 H33A 0.9800
C33 H33B 0.9800
C33 H33C 0.9800
C34 H34A 0.9800
C34 H34B 0.9800
C34 H34C 0.9800
